data_7057773
loop_
_publ_author_name
'Cargnelutti, Roberta'
'Delgado, C\'assia P.'
'Cervo, Rodrigo'
'Tirloni, B\'arbara'
'Burrow, Robert A.'
'Lang, Ernesto S.'

_publ_section_title
;
 Synthesis and structural chemistry of CoII, CuII, CuI and PdII complexes
 containing a flexible monoselenoether ligand
;
_journal_issue 21
_journal_name_full 'New Journal of Chemistry'
_journal_page_first 17185
_journal_paper_doi 10.1039/C8NJ03621G
_journal_volume 42
_journal_year 2018
_chemical_formula_moiety 'C11 H10 Cl2 Co N2 Se'
_chemical_formula_sum 'C11 H10 Cl2 Co N2 Se'
_chemical_formula_weight 379.00
_chemical_melting_point 514.6(5)
_chemical_name_common Co(NC5H4SeCH2C5H4N)Cl2
_space_group_crystal_system triclinic
_space_group_IT_number 2
_space_group_name_Hall '-P 1'
_space_group_name_H-M_alt 'P -1'
_symmetry_space_group_name_Hall '-P 1'
_symmetry_space_group_name_H-M 'P -1'
_atom_sites_solution_hydrogens geom
_atom_sites_solution_primary dual
_atom_sites_solution_secondary difmap
_audit_update_record
;
2018-05-23 deposited with the CCDC.
2018-09-27 downloaded from the CCDC.
;
_cell_angle_alpha 94.298(2)
_cell_angle_beta 107.224(2)
_cell_angle_gamma 115.874(2)
_cell_formula_units_Z 2
_cell_length_a 7.8194(3)
_cell_length_b 8.2508(3)
_cell_length_c 12.0455(5)
_cell_measurement_reflns_used 9970
_cell_measurement_temperature 293.(2)
_cell_measurement_theta_max 27.5110
_cell_measurement_theta_min 2.8247
_cell_volume 648.75(5)
_computing_cell_refinement 'SAINT V8.38A (Bruker AXS Inc., 2017)'
_computing_data_collection 'APEX3 v2017.3-0 (Bruker AXS Inc., 2017'
_computing_data_reduction 'SAINT V8.38A (Bruker AXS Inc., 2016)'
_computing_molecular_graphics 'shelXle (C.B. Huebschle, rev 833)'
_computing_publication_material vim
_computing_structure_refinement 'SHELXL-2016/6 (Sheldrick, 2016)'
_computing_structure_solution 'SHELXT 2014/5 (Sheldrick, 2014)'
_diffrn_ambient_temperature 293.(2)
_diffrn_detector_area_resol_mean 10.4167
_diffrn_measured_fraction_theta_full 0.999
_diffrn_measured_fraction_theta_max 0.999
_diffrn_measurement_device_type 'Bruker D8 Venture Photon 100 diffractometer'
_diffrn_measurement_method '0.5 \% \w & \f scans'
_diffrn_radiation_monochromator 'Incoatec Montel two dimensional X ray optics'
_diffrn_radiation_type 'Mo K\a'
_diffrn_radiation_wavelength 0.71073
_diffrn_reflns_av_R_equivalents 0.0731
_diffrn_reflns_av_unetI/netI 0.0290
_diffrn_reflns_limit_h_max 11
_diffrn_reflns_limit_h_min -11
_diffrn_reflns_limit_k_max 11
_diffrn_reflns_limit_k_min -11
_diffrn_reflns_limit_l_max 17
_diffrn_reflns_limit_l_min -17
_diffrn_reflns_number 66615
_diffrn_reflns_theta_full 30.62
_diffrn_reflns_theta_max 30.62
_diffrn_reflns_theta_min 2.83
_diffrn_source 'microfocus X ray tube'
_diffrn_source_type 'Incoatex I\mS High Brilliance'
_exptl_absorpt_coefficient_mu 4.516
_exptl_absorpt_correction_T_max 0.8622
_exptl_absorpt_correction_T_min 0.6837
_exptl_absorpt_correction_type multi-scan
_exptl_absorpt_process_details
;
SADABS (version 2016/2; Bruker, 2016) was used to perform the multi--scan
absorption correction.
;
_exptl_crystal_colour blue
_exptl_crystal_density_diffrn 1.940
_exptl_crystal_density_method 'not measured'
_exptl_crystal_description block
_exptl_crystal_F_000 370
_refine_diff_density_max 0.375
_refine_diff_density_min -0.527
_refine_ls_extinction_method none
_refine_ls_goodness_of_fit_ref 1.195
_refine_ls_hydrogen_treatment constr
_refine_ls_matrix_type full
_refine_ls_number_parameters 167
_refine_ls_number_reflns 4002
_refine_ls_number_restraints 12
_refine_ls_restrained_S_all 1.197
_refine_ls_R_factor_all 0.0605
_refine_ls_R_factor_gt 0.0346
_refine_ls_shift/su_max 0.001
_refine_ls_shift/su_mean 0.000
_refine_ls_structure_factor_coef Fsqd
_refine_ls_weighting_details 'w=1/[\s^2^(Fo^2^)+(0.0102P)^2^+0.8245P] where P=(Fo^2^+2Fc^2^)/3'
_refine_ls_weighting_scheme calc
_refine_ls_wR_factor_gt 0.0637
_refine_ls_wR_factor_ref 0.0693
_reflns_number_gt 3003
_reflns_number_total 4002
_reflns_threshold_expression 'I > 2\s(I)'
_cod_data_source_file c8nj03621g2.cif
_cod_data_source_block compound_1
_cod_depositor_comments
;
The following automatic conversions were performed:

'_chemical_melting_point' value '514.15-515.15 k' was changed to
'514.6(5)' - the average value was taken and precision was estimated.

'_exptl_absorpt_correction_type' value 'Multi-Scan' changed to
'multi-scan' according to
/home/data/users/saulius/crontab/automatic-downloads/rss-feeds/RSC/lib/dictionaries/cif_core.dic
dictionary named 'cif_core.dic' version 2.4.2 from 2011-04-26.

Automatic conversion script
Id: cif_fix_values 4973 2017-02-22 13:04:09Z antanas 

 Adding full bibliography for 7057773--7057780.cif.
;
_cod_database_code 7057773

loop_
_space_group_symop_operation_xyz
'x, y, z'
'-x, -y, -z'

loop_
_atom_site_type_symbol
_atom_site_label
_atom_site_fract_x
_atom_site_fract_y
_atom_site_fract_z
_atom_site_U_iso_or_equiv
_atom_site_adp_type
_atom_site_calc_flag
_atom_site_refinement_flags_adp
_atom_site_refinement_flags_occupancy
_atom_site_refinement_flags_posn
_atom_site_occupancy
_atom_site_disorder_assembly
_atom_site_disorder_group
Co Co1 0.28783(5) 0.48675(5) 0.77448(3) 0.02713(9) Uani d . . . 1.0 . .
Cl Cl1 0.59688(10) 0.51798(10) 0.86855(7) 0.04025(16) Uani d . . . 1.0 . .
Cl Cl2 0.00373(10) 0.24052(9) 0.77037(6) 0.03825(16) Uani d . . . 1.0 . .
N N1 0.2592(3) 0.4436(3) 0.59781(19) 0.0301(5) Uani d . . . 1.0 . .
N N2 0.2627(3) 0.7072(3) 0.83575(19) 0.0291(4) Uani d . . . 1.0 . .
C C1 0.2644(4) 0.5519(4) 0.5204(2) 0.0317(5) Uani d . . D 1.0 . .
C C2 0.2367(4) 0.4903(5) 0.4021(3) 0.0418(7) Uani d . . . 1.0 . .
H H2 0.242064 0.568061 0.349704 0.05 Uiso calc U . R 1.0 . .
C C3 0.2015(4) 0.3138(5) 0.3640(3) 0.0443(7) Uani d . . . 1.0 . .
H H3 0.179349 0.269618 0.284964 0.053 Uiso calc U . R 1.0 . .
C C4 0.1994(4) 0.2030(4) 0.4438(3) 0.0418(7) Uani d . . . 1.0 . .
H H4 0.177946 0.083625 0.420259 0.05 Uiso calc U . R 1.0 . .
C C5 0.2295(4) 0.2724(4) 0.5588(3) 0.0358(6) Uani d . . . 1.0 . .
H H5 0.229398 0.197646 0.612832 0.043 Uiso calc U . R 1.0 . .
C C6 0.3595(4) 0.8730(3) 0.8115(2) 0.0316(6) Uani d . . D 1.0 . .
C C7 0.3516(5) 1.0259(4) 0.8588(3) 0.0420(7) Uani d . . . 1.0 . .
H H7 0.41813 1.138985 0.840468 0.05 Uiso calc U . R 1.0 . .
C C8 0.2439(5) 1.0095(4) 0.9335(3) 0.0465(8) Uani d . . . 1.0 . .
H H8 0.238702 1.111846 0.966808 0.056 Uiso calc U . R 1.0 . .
C C9 0.1443(5) 0.8406(5) 0.9582(3) 0.0434(7) Uani d . . . 1.0 . .
H H9 0.07008 0.826565 1.007792 0.052 Uiso calc U . R 1.0 . .
C C10 0.1569(4) 0.6929(4) 0.9080(3) 0.0367(6) Uani d . . . 1.0 . .
H H10 0.089529 0.578487 0.924582 0.044 Uiso calc U . R 1.0 . .
Se Se1 0.31138(7) 0.79834(6) 0.56208(4) 0.04051(13) Uani d . P D 0.8020(13) A 1
C C11 0.486(2) 0.8808(18) 0.7339(10) 0.040(2) Uani d U P D 0.8020(13) A 1
H H11A 0.547559 0.801448 0.753272 0.048 Uiso calc U P R 0.8020(13) A 1
H H11B 0.595689 1.006624 0.750682 0.048 Uiso calc U P R 0.8020(13) A 1
C C11A 0.269(3) 0.735(2) 0.5657(19) 0.04051(13) Uani d . P D 0.1980(13) A 2
H H11C 0.143835 0.704134 0.58031 0.049 Uiso calc U P R 0.1980(13) A 2
H H11D 0.267727 0.800687 0.50206 0.049 Uiso calc U P R 0.1980(13) A 2
Se Se1A 0.4905(8) 0.8994(8) 0.7050(5) 0.0413(9) Uani d U P D 0.1980(13) A 2

loop_
_atom_site_aniso_label
_atom_site_aniso_U_11
_atom_site_aniso_U_22
_atom_site_aniso_U_33
_atom_site_aniso_U_12
_atom_site_aniso_U_13
_atom_site_aniso_U_23
Co1 0.02904(18) 0.01992(16) 0.03037(19) 0.00980(14) 0.01156(14) 0.00491(13)
Cl1 0.0338(3) 0.0370(4) 0.0443(4) 0.0158(3) 0.0085(3) 0.0108(3)
Cl2 0.0367(3) 0.0263(3) 0.0420(4) 0.0057(3) 0.0167(3) 0.0072(3)
N1 0.0296(11) 0.0306(11) 0.0290(11) 0.0133(9) 0.0116(9) 0.0053(9)
N2 0.0282(10) 0.0223(10) 0.0321(12) 0.0099(9) 0.0094(9) 0.0031(9)
C1 0.0252(12) 0.0362(14) 0.0339(14) 0.0135(11) 0.0125(11) 0.0109(11)
C2 0.0389(15) 0.0597(19) 0.0315(15) 0.0252(15) 0.0157(12) 0.0157(14)
C3 0.0370(15) 0.063(2) 0.0295(15) 0.0241(15) 0.0100(12) -0.0014(14)
C4 0.0368(15) 0.0412(16) 0.0428(17) 0.0178(13) 0.0132(13) -0.0035(13)
C5 0.0376(14) 0.0296(14) 0.0377(15) 0.0149(12) 0.0133(12) 0.0045(11)
C6 0.0270(12) 0.0221(12) 0.0352(14) 0.0081(10) 0.0043(11) 0.0036(10)
C7 0.0447(16) 0.0247(13) 0.0429(17) 0.0168(12) -0.0007(13) 0.0029(12)
C8 0.0529(18) 0.0439(17) 0.0397(17) 0.0340(15) 0.0004(14) -0.0069(14)
C9 0.0433(16) 0.0546(19) 0.0342(15) 0.0295(15) 0.0102(13) -0.0017(14)
C10 0.0369(14) 0.0340(14) 0.0354(15) 0.0143(12) 0.0136(12) 0.0039(12)
Se1 0.0486(3) 0.0388(2) 0.0438(2) 0.0248(2) 0.02063(19) 0.0220(2)
C11 0.034(3) 0.024(3) 0.047(5) 0.007(2) 0.006(3) 0.010(3)
C11A 0.0486(3) 0.0388(2) 0.0438(2) 0.0248(2) 0.02063(19) 0.0220(2)
Se1A 0.0298(11) 0.0315(15) 0.056(2) 0.0087(9) 0.0176(14) 0.0076(13)

loop_
_atom_type_symbol
_atom_type_description
_atom_type_scat_dispersion_real
_atom_type_scat_dispersion_imag
_atom_type_scat_source
C C 0.0033 0.0016 'International Tables Vol C Tables 4.2.6.8 and 6.1.1.4'
H H 0.0000 0.0000 'International Tables Vol C Tables 4.2.6.8 and 6.1.1.4'
Cl Cl 0.1484 0.1585 'International Tables Vol C Tables 4.2.6.8 and 6.1.1.4'
Co Co 0.3494 0.9721 'International Tables Vol C Tables 4.2.6.8 and 6.1.1.4'
N N 0.0061 0.0033 'International Tables Vol C Tables 4.2.6.8 and 6.1.1.4'
Se Se -0.0929 2.2259 'International Tables Vol C Tables 4.2.6.8 and 6.1.1.4'

loop_
_geom_angle_atom_site_label_1
_geom_angle_atom_site_label_2
_geom_angle_atom_site_label_3
_geom_angle
N2 Co1 N1 115.50(9)
N2 Co1 Cl1 112.08(6)
N1 Co1 Cl1 102.24(6)
N2 Co1 Cl2 104.08(7)
N1 Co1 Cl2 101.80(6)
Cl1 Co1 Cl2 121.26(3)
C1 N1 C5 117.9(2)
C1 N1 Co1 131.73(18)
C5 N1 Co1 110.37(18)
C10 N2 C6 118.5(2)
C10 N2 Co1 119.88(18)
C6 N2 Co1 121.47(18)
N1 C1 C2 121.5(3)
N1 C1 C11A 115.0(8)
C2 C1 C11A 122.8(8)
N1 C1 Se1 123.2(2)
C2 C1 Se1 115.3(2)
C3 C2 C1 119.3(3)
C3 C2 H2 120.4
C1 C2 H2 120.4
C2 C3 C4 119.3(3)
C2 C3 H3 120.3
C4 C3 H3 120.3
C5 C4 C3 118.4(3)
C5 C4 H4 120.8
C3 C4 H4 120.8
N1 C5 C4 123.5(3)
N1 C5 H5 118.3
C4 C5 H5 118.3
N2 C6 C7 121.5(3)
N2 C6 C11 115.4(5)
C7 C6 C11 123.0(5)
N2 C6 Se1A 121.1(3)
C7 C6 Se1A 117.3(3)
C6 C7 C8 119.3(3)
C6 C7 H7 120.3
C8 C7 H7 120.3
C9 C8 C7 119.5(3)
C9 C8 H8 120.3
C7 C8 H8 120.3
C8 C9 C10 118.6(3)
C8 C9 H9 120.7
C10 C9 H9 120.7
N2 C10 C9 122.6(3)
N2 C10 H10 118.7
C9 C10 H10 118.7
C1 Se1 C11 102.8(4)
C6 C11 Se1 110.3(7)
C6 C11 H11A 109.6
Se1 C11 H11A 109.6
C6 C11 H11B 109.6
Se1 C11 H11B 109.6
H11A C11 H11B 108.1
C1 C11A Se1A 116.8(11)
C1 C11A H11C 108.1
Se1A C11A H11C 108.1
C1 C11A H11D 108.1
Se1A C11A H11D 108.1
H11C C11A H11D 107.3
C6 Se1A C11A 100.0(7)

loop_
_geom_bond_atom_site_label_1
_geom_bond_atom_site_label_2
_geom_bond_distance
Co1 N2 2.022(2)
Co1 N1 2.059(2)
Co1 Cl1 2.2319(8)
Co1 Cl2 2.2462(7)
N1 C1 1.337(3)
N1 C5 1.349(3)
N2 C10 1.346(4)
N2 C6 1.348(3)
C1 C2 1.396(4)
C1 C11A 1.552(16)
C1 Se1 1.899(3)
C2 C3 1.372(4)
C2 H2 0.93
C3 C4 1.374(5)
C3 H3 0.93
C4 C5 1.368(4)
C4 H4 0.93
C5 H5 0.93
C6 C7 1.379(4)
C6 C11 1.539(11)
C6 Se1A 1.836(6)
C7 C8 1.380(5)
C7 H7 0.93
C8 C9 1.374(5)
C8 H8 0.93
C9 C10 1.375(4)
C9 H9 0.93
C10 H10 0.93
Se1 C11 1.979(12)
C11 H11A 0.97
C11 H11B 0.97
C11A Se1A 1.88(2)
C11A H11C 0.97
C11A H11D 0.97

loop_
_geom_hbond_atom_site_label_D
_geom_hbond_atom_site_label_H
_geom_hbond_atom_site_label_A
_geom_hbond_site_symmetry_A
_geom_hbond_distance_DH
_geom_hbond_distance_HA
_geom_hbond_distance_DA
_geom_hbond_angle_DHA
C4 H4 Cl2 2_556 0.93 2.88 3.696(3) 147.6
C7 H7 Cl1 1_565 0.93 2.76 3.630(3) 157.0
C9 H9 Cl2 2_567 0.93 2.94 3.791(3) 153.1
C10 H10 Cl2 . 0.93 2.92 3.480(3) 120.0
C11 H11A Cl1 . 0.97 2.92 3.807(12) 153.1
C11 H11B Cl2 1_665 0.97 2.84 3.693(12) 147.1

loop_
_geom_torsion_atom_site_label_1
_geom_torsion_atom_site_label_2
_geom_torsion_atom_site_label_3
_geom_torsion_atom_site_label_4
_geom_torsion
C5 N1 C1 C2 1.0(4)
Co1 N1 C1 C2 -178.65(19)
C5 N1 C1 C11A 171.9(9)
Co1 N1 C1 C11A -7.8(9)
C5 N1 C1 Se1 -178.42(19)
Co1 N1 C1 Se1 1.9(3)
N1 C1 C2 C3 0.6(4)
C11A C1 C2 C3 -169.5(10)
Se1 C1 C2 C3 -179.9(2)
C1 C2 C3 C4 -1.6(4)
C2 C3 C4 C5 1.0(4)
C1 N1 C5 C4 -1.7(4)
Co1 N1 C5 C4 178.0(2)
C3 C4 C5 N1 0.7(4)
C10 N2 C6 C7 -0.1(4)
Co1 N2 C6 C7 -176.35(19)
C10 N2 C6 C11 176.9(6)
Co1 N2 C6 C11 0.6(6)
C10 N2 C6 Se1A -175.3(3)
Co1 N2 C6 Se1A 8.4(3)
N2 C6 C7 C8 0.6(4)
C11 C6 C7 C8 -176.1(6)
Se1A C6 C7 C8 176.0(3)
C6 C7 C8 C9 -0.8(4)
C7 C8 C9 C10 0.5(4)
C6 N2 C10 C9 -0.2(4)
Co1 N2 C10 C9 176.1(2)
C8 C9 C10 N2 0.0(4)
N1 C1 Se1 C11 30.0(4)
C2 C1 Se1 C11 -149.5(4)
N2 C6 C11 Se1 85.5(6)
C7 C6 C11 Se1 -97.5(7)
N1 C1 C11A Se1A 59.8(13)
C2 C1 C11A Se1A -129.4(9)
N2 C6 Se1A C11A 60.6(6)
C7 C6 Se1A C11A -114.8(6)
C1 C11A Se1A C6 -108.8(12)
